data_2230017
loop_
_publ_author_name
'Zhang, Zhi-Fang'

_publ_section_title
;
 2-(3-Methoxyphenoxy)benzoic acid
;
_journal_coeditor_code HG5013
_journal_issue 5
_journal_name_full 'Acta Crystallographica Section E'
_journal_page_first o1078
_journal_paper_doi 10.1107/S1600536811011019
_journal_volume 67
_journal_year 2011
_chemical_formula_iupac 'C14 H12 O4'
_chemical_formula_moiety 'C14 H12 O4'
_chemical_formula_sum 'C14 H12 O4'
_chemical_formula_weight 244.24
_chemical_name_systematic
;
2-(3-Methoxyphenoxy)benzoic acid
;
_space_group_IT_number 61
_symmetry_cell_setting orthorhombic
_symmetry_space_group_name_Hall '-P 2ac 2ab'
_symmetry_space_group_name_H-M 'P b c a'
_atom_sites_solution_hydrogens geom
_atom_sites_solution_primary direct
_atom_sites_solution_secondary difmap
_audit_creation_method SHELXL-97
_cell_angle_alpha 90.00
_cell_angle_beta 90.00
_cell_angle_gamma 90.00
_cell_formula_units_Z 8
_cell_length_a 14.309(3)
_cell_length_b 8.5330(17)
_cell_length_c 19.432(4)
_cell_measurement_reflns_used 25
_cell_measurement_temperature 295(2)
_cell_measurement_theta_max 12
_cell_measurement_theta_min 9
_cell_volume 2372.6(8)
_computing_cell_refinement 'CAD-4 Software (Enraf--Nonius, 1985)'
_computing_data_collection 'CAD-4 Software (Enraf--Nonius, 1985)'
_computing_data_reduction 'XCAD4 (Harms & Wocadlo, 1995)'
_computing_molecular_graphics 'SHELXTL (Sheldrick, 2008)'
_computing_publication_material 'SHELXTL (Sheldrick, 2008)'
_computing_structure_refinement 'SHELXL97 (Sheldrick, 2008)'
_computing_structure_solution 'SHELXS97 (Sheldrick, 2008)'
_diffrn_ambient_temperature 295(2)
_diffrn_measured_fraction_theta_full 1.000
_diffrn_measured_fraction_theta_max 1.000
_diffrn_measurement_device_type 'Enraf--Nonius CAD-4'
_diffrn_measurement_method \w/2\q
_diffrn_radiation_monochromator graphite
_diffrn_radiation_source 'fine-focus sealed tube'
_diffrn_radiation_type MoK\a
_diffrn_radiation_wavelength 0.71073
_diffrn_reflns_av_R_equivalents 0.0933
_diffrn_reflns_av_sigmaI/netI 0.1111
_diffrn_reflns_limit_h_max 17
_diffrn_reflns_limit_h_min 0
_diffrn_reflns_limit_k_max 10
_diffrn_reflns_limit_k_min 0
_diffrn_reflns_limit_l_max 23
_diffrn_reflns_limit_l_min -23
_diffrn_reflns_number 4273
_diffrn_reflns_theta_full 25.37
_diffrn_reflns_theta_max 25.37
_diffrn_reflns_theta_min 2.10
_diffrn_standards_decay_% 1
_diffrn_standards_interval_count 200
_diffrn_standards_number 3
_exptl_absorpt_coefficient_mu 0.101
_exptl_absorpt_correction_T_max 0.9950
_exptl_absorpt_correction_T_min 0.9704
_exptl_absorpt_correction_type psi-scan
_exptl_absorpt_process_details '(North <i>et al.</i>, 1968)'
_exptl_crystal_colour colourless
_exptl_crystal_density_diffrn 1.367
_exptl_crystal_density_method 'not measured'
_exptl_crystal_description block
_exptl_crystal_F_000 1024
_exptl_crystal_size_max 0.30
_exptl_crystal_size_mid 0.10
_exptl_crystal_size_min 0.05
_refine_diff_density_max 0.155
_refine_diff_density_min -0.156
_refine_ls_extinction_method none
_refine_ls_goodness_of_fit_ref 1.001
_refine_ls_hydrogen_treatment constr
_refine_ls_matrix_type full
_refine_ls_number_parameters 163
_refine_ls_number_reflns 2175
_refine_ls_number_restraints 0
_refine_ls_restrained_S_all 1.001
_refine_ls_R_factor_all 0.1439
_refine_ls_R_factor_gt 0.0623
_refine_ls_shift/su_max 0.000
_refine_ls_shift/su_mean 0.000
_refine_ls_structure_factor_coef Fsqd
_refine_ls_weighting_details 'calc w=1/[\s^2^(Fo^2^)+(0.0390P)^2^] where P=(Fo^2^+2Fc^2^)/3'
_refine_ls_weighting_scheme calc
_refine_ls_wR_factor_gt 0.1103
_refine_ls_wR_factor_ref 0.1327
_reflns_number_gt 1056
_reflns_number_total 2175
_reflns_threshold_expression >2sigma(I)
_cod_data_source_file hg5013.cif
_cod_data_source_block I
_cod_database_code 2230017
_cod_database_fobs_code 2230017

loop_
_symmetry_equiv_pos_as_xyz
'x, y, z'
'-x+1/2, -y, z+1/2'
'x+1/2, -y+1/2, -z'
'-x, y+1/2, -z+1/2'
'-x, -y, -z'
'x-1/2, y, -z-1/2'
'-x-1/2, y-1/2, z'
'x, -y-1/2, z-1/2'

loop_
_atom_site_type_symbol
_atom_site_label
_atom_site_fract_x
_atom_site_fract_y
_atom_site_fract_z
_atom_site_U_iso_or_equiv
_atom_site_adp_type
_atom_site_calc_flag
_atom_site_refinement_flags
_atom_site_occupancy
_atom_site_disorder_assembly
_atom_site_disorder_group
O O1 0.60412(16) 0.2617(3) 0.77635(10) 0.0641(7) Uani d . 1 . .
C C1 0.6361(3) 0.4135(4) 0.79576(18) 0.0738(11) Uani d . 1 . .
H H1A 0.6239 0.4863 0.7592 0.111 Uiso calc R 1 . .
H H1B 0.7021 0.4098 0.8046 0.111 Uiso calc R 1 . .
H H1C 0.6040 0.4468 0.8366 0.111 Uiso calc R 1 . .
O O2 0.70190(16) 0.0652(2) 0.99264(12) 0.0668(7) Uani d . 1 . .
C C2 0.6162(2) 0.1419(4) 0.82240(16) 0.0510(8) Uani d . 1 . .
O O3 0.88741(15) 0.0003(3) 0.97959(10) 0.0654(7) Uani d . 1 . .
C C3 0.6528(2) 0.1601(4) 0.88657(16) 0.0495(8) Uani d . 1 . .
H H3A 0.6720 0.2584 0.9016 0.059 Uiso calc R 1 . .
O O4 0.95145(16) -0.0699(3) 1.07827(11) 0.0783(8) Uani d . 1 . .
H H4A 0.9992 -0.0465 1.0573 0.117 Uiso calc R 1 . .
C C4 0.6614(2) 0.0306(4) 0.92945(16) 0.0472(8) Uani d . 1 . .
C C5 0.6323(2) -0.1143(4) 0.90941(18) 0.0570(9) Uani d . 1 . .
H H5A 0.6371 -0.2000 0.9388 0.068 Uiso calc R 1 . .
C C6 0.5953(3) -0.1298(4) 0.84420(18) 0.0660(10) Uani d . 1 . .
H H6A 0.5751 -0.2279 0.8296 0.079 Uiso calc R 1 . .
C C7 0.5878(2) -0.0056(5) 0.80078(18) 0.0638(10) Uani d . 1 . .
H H7A 0.5636 -0.0193 0.7568 0.077 Uiso calc R 1 . .
C C8 0.7034(2) -0.0465(4) 1.04428(17) 0.0533(8) Uani d . 1 . .
C C9 0.7889(2) -0.0922(3) 1.06981(15) 0.0454(7) Uani d . 1 . .
C C10 0.7896(2) -0.1884(4) 1.12863(16) 0.0535(9) Uani d . 1 . .
H H10A 0.8463 -0.2195 1.1477 0.064 Uiso calc R 1 . .
C C11 0.7077(3) -0.2363(4) 1.15792(17) 0.0598(9) Uani d . 1 . .
H H11A 0.7090 -0.3012 1.1964 0.072 Uiso calc R 1 . .
C C12 0.6238(3) -0.1898(5) 1.1312(2) 0.0666(10) Uani d . 1 . .
H H12A 0.5683 -0.2236 1.1512 0.080 Uiso calc R 1 . .
C C13 0.6218(2) -0.0919(5) 1.0743(2) 0.0699(10) Uani d . 1 . .
H H13A 0.5650 -0.0575 1.0567 0.084 Uiso calc R 1 . .
C C14 0.8796(2) -0.0495(4) 1.03863(15) 0.0488(8) Uani d . 1 . .

loop_
_atom_site_aniso_label
_atom_site_aniso_U_11
_atom_site_aniso_U_22
_atom_site_aniso_U_33
_atom_site_aniso_U_12
_atom_site_aniso_U_13
_atom_site_aniso_U_23
O1 0.0741(17) 0.0676(16) 0.0506(13) 0.0054(14) -0.0066(12) 0.0027(13)
C1 0.091(3) 0.067(3) 0.064(2) 0.008(2) -0.008(2) 0.010(2)
O2 0.0799(17) 0.0490(13) 0.0716(15) -0.0051(12) -0.0318(14) 0.0080(12)
C2 0.049(2) 0.055(2) 0.0488(19) 0.0094(18) 0.0042(15) 0.0037(18)
O3 0.0670(15) 0.0839(17) 0.0452(12) -0.0097(13) -0.0051(11) 0.0177(14)
C3 0.046(2) 0.0420(19) 0.061(2) -0.0060(16) -0.0011(16) -0.0044(16)
O4 0.0547(15) 0.115(2) 0.0654(16) -0.0057(16) -0.0086(13) 0.0296(15)
C4 0.0391(18) 0.046(2) 0.0565(19) 0.0019(14) -0.0081(16) -0.0041(18)
C5 0.062(2) 0.045(2) 0.064(2) 0.0033(19) 0.0009(19) -0.0012(18)
C6 0.081(3) 0.043(2) 0.074(2) -0.0001(19) 0.002(2) -0.014(2)
C7 0.064(2) 0.070(2) 0.057(2) 0.001(2) -0.0037(17) -0.020(2)
C8 0.062(2) 0.0448(19) 0.0530(19) 0.0070(18) -0.0061(17) 0.0012(16)
C9 0.0518(18) 0.0384(17) 0.0461(16) -0.0025(15) 0.0024(16) -0.0004(14)
C10 0.058(2) 0.059(2) 0.0439(19) 0.0086(18) -0.0046(18) -0.0023(15)
C11 0.070(2) 0.061(2) 0.0485(19) -0.002(2) 0.0065(19) 0.0034(17)
C12 0.053(2) 0.075(3) 0.072(3) 0.003(2) 0.015(2) -0.002(2)
C13 0.048(2) 0.079(3) 0.083(3) 0.011(2) 0.001(2) -0.006(2)
C14 0.057(2) 0.0475(18) 0.0423(18) -0.0035(17) -0.0138(16) 0.0029(15)

loop_
_atom_type_symbol
_atom_type_description
_atom_type_scat_dispersion_real
_atom_type_scat_dispersion_imag
_atom_type_scat_source
C C 0.0033 0.0000 'International Tables Vol C Tables 4.2.6.8 and 6.1.1.4'
H H 0.0000 0.0000 'International Tables Vol C Tables 4.2.6.8 and 6.1.1.4'
O O 0.0106 0.0000 'International Tables Vol C Tables 4.2.6.8 and 6.1.1.4'

loop_
_geom_angle_atom_site_label_1
_geom_angle_atom_site_label_2
_geom_angle_atom_site_label_3
_geom_angle_site_symmetry_1
_geom_angle_site_symmetry_3
_geom_angle
_geom_angle_publ_flag
C2 O1 C1 . . 117.7(2) ?
O1 C1 H1A . . 109.5 ?
O1 C1 H1B . . 109.5 ?
H1A C1 H1B . . 109.5 ?
O1 C1 H1C . . 109.5 ?
H1A C1 H1C . . 109.5 ?
H1B C1 H1C . . 109.5 ?
C8 O2 C4 . . 120.0(2) ?
O1 C2 C3 . . 124.2(3) ?
O1 C2 C7 . . 116.2(3) ?
C3 C2 C7 . . 119.6(3) ?
C2 C3 C4 . . 119.5(3) ?
C2 C3 H3A . . 120.2 ?
C4 C3 H3A . . 120.2 ?
C14 O4 H4A . . 109.5 ?
C5 C4 O2 . . 125.0(3) ?
C5 C4 C3 . . 121.5(3) ?
O2 C4 C3 . . 113.4(3) ?
C4 C5 C6 . . 117.9(3) ?
C4 C5 H5A . . 121.1 ?
C6 C5 H5A . . 121.1 ?
C7 C6 C5 . . 121.7(3) ?
C7 C6 H6A . . 119.1 ?
C5 C6 H6A . . 119.1 ?
C6 C7 C2 . . 119.7(3) ?
C6 C7 H7A . . 120.1 ?
C2 C7 H7A . . 120.1 ?
C13 C8 C9 . . 121.8(3) ?
C13 C8 O2 . . 119.6(3) ?
C9 C8 O2 . . 118.1(3) ?
C8 C9 C10 . . 117.7(3) ?
C8 C9 C14 . . 124.2(3) ?
C10 C9 C14 . . 118.1(3) ?
C11 C10 C9 . . 120.5(3) ?
C11 C10 H10A . . 119.8 ?
C9 C10 H10A . . 119.8 ?
C10 C11 C12 . . 120.6(3) ?
C10 C11 H11A . . 119.7 ?
C12 C11 H11A . . 119.7 ?
C11 C12 C13 . . 119.8(3) ?
C11 C12 H12A . . 120.1 ?
C13 C12 H12A . . 120.1 ?
C8 C13 C12 . . 119.7(4) ?
C8 C13 H13A . . 120.2 ?
C12 C13 H13A . . 120.2 ?
O3 C14 O4 . . 122.0(3) ?
O3 C14 C9 . . 123.2(3) ?
O4 C14 C9 . . 114.8(3) ?

loop_
_geom_bond_atom_site_label_1
_geom_bond_atom_site_label_2
_geom_bond_site_symmetry_2
_geom_bond_distance
_geom_bond_publ_flag
O1 C2 . 1.369(3) ?
O1 C1 . 1.425(4) ?
C1 H1A . 0.9600 ?
C1 H1B . 0.9600 ?
C1 H1C . 0.9600 ?
O2 C8 . 1.384(3) ?
O2 C4 . 1.389(3) ?
C2 C3 . 1.362(4) ?
C2 C7 . 1.388(4) ?
O3 C14 . 1.229(3) ?
C3 C4 . 1.389(4) ?
C3 H3A . 0.9300 ?
O4 C14 . 1.296(3) ?
O4 H4A . 0.8200 ?
C4 C5 . 1.362(4) ?
C5 C6 . 1.379(4) ?
C5 H5A . 0.9300 ?
C6 C7 . 1.360(5) ?
C6 H6A . 0.9300 ?
C7 H7A . 0.9300 ?
C8 C13 . 1.362(4) ?
C8 C9 . 1.377(4) ?
C9 C10 . 1.407(4) ?
C9 C14 . 1.477(4) ?
C10 C11 . 1.366(4) ?
C10 H10A . 0.9300 ?
C11 C12 . 1.366(4) ?
C11 H11A . 0.9300 ?
C12 C13 . 1.386(5) ?
C12 H12A . 0.9300 ?
C13 H13A . 0.9300 ?

loop_
_geom_hbond_atom_site_label_D
_geom_hbond_atom_site_label_H
_geom_hbond_atom_site_label_A
_geom_hbond_site_symmetry_A
_geom_hbond_distance_DH
_geom_hbond_distance_HA
_geom_hbond_distance_DA
_geom_hbond_angle_DHA
O4 H4A O3 5_757 0.82 1.82 2.633(3) 173
C1 H1B Cg1 7_765 0.96 2.89 3.784(4) 155

loop_
_geom_torsion_atom_site_label_1
_geom_torsion_atom_site_label_2
_geom_torsion_atom_site_label_3
_geom_torsion_atom_site_label_4
_geom_torsion_site_symmetry_1
_geom_torsion_site_symmetry_2
_geom_torsion_site_symmetry_3
_geom_torsion_site_symmetry_4
_geom_torsion
_geom_torsion_publ_flag
C1 O1 C2 C3 . . . . 3.1(5) ?
C1 O1 C2 C7 . . . . -177.4(3) ?
O1 C2 C3 C4 . . . . 179.6(3) ?
C7 C2 C3 C4 . . . . 0.1(5) ?
C8 O2 C4 C5 . . . . -9.0(5) ?
C8 O2 C4 C3 . . . . 171.1(3) ?
C2 C3 C4 C5 . . . . -1.3(5) ?
C2 C3 C4 O2 . . . . 178.6(3) ?
O2 C4 C5 C6 . . . . -178.6(3) ?
C3 C4 C5 C6 . . . . 1.3(5) ?
C4 C5 C6 C7 . . . . -0.1(5) ?
C5 C6 C7 C2 . . . . -1.1(6) ?
O1 C2 C7 C6 . . . . -178.4(3) ?
C3 C2 C7 C6 . . . . 1.1(5) ?
C4 O2 C8 C13 . . . . -67.7(4) ?
C4 O2 C8 C9 . . . . 121.0(3) ?
C13 C8 C9 C10 . . . . -0.1(5) ?
O2 C8 C9 C10 . . . . 171.1(3) ?
C13 C8 C9 C14 . . . . 178.6(3) ?
O2 C8 C9 C14 . . . . -10.2(5) ?
C8 C9 C10 C11 . . . . 1.3(4) ?
C14 C9 C10 C11 . . . . -177.5(3) ?
C9 C10 C11 C12 . . . . -1.0(5) ?
C10 C11 C12 C13 . . . . -0.6(6) ?
C9 C8 C13 C12 . . . . -1.5(5) ?
O2 C8 C13 C12 . . . . -172.5(3) ?
C11 C12 C13 C8 . . . . 1.8(6) ?
C8 C9 C14 O3 . . . . -16.7(5) ?
C10 C9 C14 O3 . . . . 162.0(3) ?
C8 C9 C14 O4 . . . . 163.9(3) ?
C10 C9 C14 O4 . . . . -17.4(4) ?

loop_
_cod_related_entry_id
_cod_related_entry_database
_cod_related_entry_code
1 ChemSpider 80396
